data_7126057
loop_
_publ_author_name
'Lee, Eunji'
'Hosoi, Yasuhiro'
'Temma, Honoka'
'Ju, Huiyeong'
'Ikeda, Mari'
'Kuwahara, Shunsuke'
'Habata, Yoichi'

_publ_section_title
;
 Silver ion-induced chiral enhancement by argentivorous molecules.
;
_journal_issue 23
_journal_name_full 'Chemical communications (Cambridge, England)'
_journal_page_first 3373
_journal_page_last 3376
_journal_paper_doi 10.1039/d0cc00798f
_journal_volume 56
_journal_year 2020
_chemical_absolute_configuration syn
_chemical_formula_moiety 'C37 H46 Ag N4, B F4'
_chemical_formula_sum 'C37 H46 Ag B F4 N4'
_chemical_formula_weight 741.46
_space_group_crystal_system monoclinic
_space_group_IT_number 5
_space_group_name_Hall 'C 2y'
_space_group_name_H-M_alt 'C 1 2 1'
_atom_sites_solution_hydrogens geom
_audit_creation_method SHELXL-2014/7
_audit_update_record
;
2020-01-04 deposited with the CCDC.	2020-02-20 downloaded from the CCDC.
;
_cell_angle_alpha 90
_cell_angle_beta 100.627(2)
_cell_angle_gamma 90
_cell_formula_units_Z 4
_cell_length_a 13.8399(17)
_cell_length_b 13.5554(16)
_cell_length_c 18.233(2)
_cell_measurement_reflns_used 8466
_cell_measurement_temperature 100(2)
_cell_measurement_theta_max 28.51
_cell_measurement_theta_min 2.27
_cell_volume 3361.9(7)
_computing_cell_refinement 'Bruker SAINT'
_computing_data_collection 'Bruker APEX2'
_computing_data_reduction 'Bruker SAINT'
_computing_molecular_graphics 'Bruker SHELXTL'
_computing_publication_material 'Bruker SHELXTL'
_computing_structure_refinement 'SHELXL-2014/7 (Sheldrick, 2014)'
_computing_structure_solution 'SHELXS-97 (Sheldrick, 2008)'
_diffrn_ambient_temperature 100(2)
_diffrn_measured_fraction_theta_full 0.996
_diffrn_measured_fraction_theta_max 0.997
_diffrn_measurement_device_type 'Bruker APEX-II CCD'
_diffrn_measurement_method '\f and \w scans'
_diffrn_radiation_type MoK\a
_diffrn_radiation_wavelength 0.71073
_diffrn_reflns_av_R_equivalents 0.0591
_diffrn_reflns_av_unetI/netI 0.0444
_diffrn_reflns_Laue_measured_fraction_full 0.996
_diffrn_reflns_Laue_measured_fraction_max 0.997
_diffrn_reflns_limit_h_max 15
_diffrn_reflns_limit_h_min -17
_diffrn_reflns_limit_k_max 15
_diffrn_reflns_limit_k_min -16
_diffrn_reflns_limit_l_max 22
_diffrn_reflns_limit_l_min -21
_diffrn_reflns_number 9901
_diffrn_reflns_point_group_measured_fraction_full 0.854
_diffrn_reflns_point_group_measured_fraction_max 0.852
_diffrn_reflns_theta_full 25.242
_diffrn_reflns_theta_max 25.998
_diffrn_reflns_theta_min 1.136
_exptl_absorpt_coefficient_mu 0.655
_exptl_absorpt_correction_type empirical
_exptl_absorpt_process_details SADABS
_exptl_crystal_colour colorless
_exptl_crystal_density_diffrn 1.465
_exptl_crystal_description block
_exptl_crystal_F_000 1536
_exptl_crystal_size_max 0.478
_exptl_crystal_size_mid 0.297
_exptl_crystal_size_min 0.290
_exptl_transmission_factor_max 0.7457
_exptl_transmission_factor_min 0.6007
_refine_diff_density_max 1.733
_refine_diff_density_min -2.181
_refine_diff_density_rms 0.149
_refine_ls_abs_structure_details
; 
 Flack x determined using 2005 quotients [(I+)-(I-)]/[(I+)+(I-)] 
 (Parsons, Flack and Wagner, Acta Cryst. B69 (2013) 249-259). 
;
_refine_ls_abs_structure_Flack 0.04(4)
_refine_ls_extinction_method none
_refine_ls_goodness_of_fit_ref 1.050
_refine_ls_hydrogen_treatment constr
_refine_ls_matrix_type full
_refine_ls_number_parameters 453
_refine_ls_number_reflns 5609
_refine_ls_number_restraints 132
_refine_ls_restrained_S_all 1.058
_refine_ls_R_factor_all 0.0617
_refine_ls_R_factor_gt 0.0600
_refine_ls_shift/su_max 0.001
_refine_ls_shift/su_mean 0.000
_refine_ls_structure_factor_coef Fsqd
_refine_ls_weighting_details 'w=1/[\s^2^(Fo^2^)+(0.1208P)^2^+27.8003P] where P=(Fo^2^+2Fc^2^)/3'
_refine_ls_weighting_scheme calc
_refine_ls_wR_factor_gt 0.1743
_refine_ls_wR_factor_ref 0.1781
_reflns_Friedel_coverage 0.636
_reflns_Friedel_fraction_full 0.697
_reflns_Friedel_fraction_max 0.694
_reflns_number_gt 5527
_reflns_number_total 5609
_reflns_threshold_expression 'I > 2\s(I)'
_cod_data_source_file d0cc00798f2.cif
_cod_data_source_block (S)-7-AgBF4
_cod_depositor_comments 'Adding full bibliography for 7126056--7126060.cif.'
_cod_original_sg_symbol_H-M 'C 2'
_cod_database_code 7126057
_shelx_shelxl_version_number 2014/7
_shelx_space_group_comment
; 
The symmetry employed for this shelxl refinement is uniquely defined 
by the following loop, which should always be used as a source of 
symmetry information in preference to the above space-group names. 
They are only intended as comments. 
;
_shelx_estimated_absorpt_t_min 0.745
_shelx_estimated_absorpt_t_max 0.833

loop_
_space_group_symop_operation_xyz
'x, y, z'
'-x, y, -z'
'x+1/2, y+1/2, z'
'-x+1/2, y+1/2, -z'

loop_
_atom_site_label
_atom_site_type_symbol
_atom_site_fract_x
_atom_site_fract_y
_atom_site_fract_z
_atom_site_U_iso_or_equiv
_atom_site_adp_type
_atom_site_occupancy
_atom_site_site_symmetry_order
_atom_site_calc_flag
_atom_site_refinement_flags_posn
_atom_site_refinement_flags_adp
_atom_site_refinement_flags_occupancy
_atom_site_disorder_assembly
_atom_site_disorder_group
Ag1 Ag 0.79900(4) 0.46439(7) 0.22536(3) 0.0187(2) Uani 1 1 d . . . . .
B1 B 0.7256(9) 0.4670(17) 0.9013(5) 0.031(2) Uani 1 1 d . U . . .
C1 C 0.8652(11) 0.5866(13) 0.0973(8) 0.034(3) Uani 1 1 d D U . . .
H1A H 0.8158 0.5430 0.0659 0.040 Uiso 0.32 1 calc R U P A 1
H1B H 0.8854 0.6454 0.0716 0.040 Uiso 0.68 1 calc R U P B 2
H1C H 0.8167 0.5498 0.0607 0.040 Uiso 0.68 1 calc R U P B 2
C2 C 0.9542(8) 0.5219(9) 0.1213(6) 0.025(2) Uani 1 1 d . U . . .
H2A H 0.9858 0.5092 0.0777 0.030 Uiso 1 1 calc R U . . .
H2B H 1.0022 0.5576 0.1591 0.030 Uiso 1 1 calc R U . . .
C3 C 0.8792(11) 0.3568(12) 0.0954(7) 0.031(3) Uani 1 1 d D U . . .
H3A H 0.8290 0.3960 0.0608 0.037 Uiso 0.25 1 calc R U P C 1
H3B H 0.9282 0.3270 0.0688 0.037 Uiso 0.75 1 calc R U P D 2
H3C H 0.8318 0.3944 0.0585 0.037 Uiso 0.75 1 calc R U P D 2
C4 C 0.8243(8) 0.2744(9) 0.1277(6) 0.023(2) Uani 1 1 d . . . . .
H4A H 0.7988 0.2270 0.0875 0.027 Uiso 1 1 calc R U . . .
H4B H 0.8712 0.2387 0.1662 0.027 Uiso 1 1 calc R U . . .
C5 C 0.6564(10) 0.3376(11) 0.1057(7) 0.027(3) Uani 1 1 d D U . . .
H5A H 0.6828 0.3759 0.0669 0.033 Uiso 0.18 1 calc R U P E 1
H5B H 0.6201 0.2771 0.0867 0.033 Uiso 0.82 1 calc R U P F 2
H5C H 0.6793 0.3698 0.0633 0.033 Uiso 0.82 1 calc R U P F 2
C6 C 0.5857(9) 0.4085(9) 0.1368(6) 0.026(2) Uani 1 1 d . . . . .
H6A H 0.5290 0.4225 0.0965 0.031 Uiso 1 1 calc R U . . .
H6B H 0.5601 0.3739 0.1771 0.031 Uiso 1 1 calc R U . . .
C7 C 0.6429(10) 0.5667(10) 0.1046(7) 0.025(3) Uani 1 1 d D U . . .
H7A H 0.6722 0.5260 0.0684 0.030 Uiso 0.25 1 calc R U P G 1
H7B H 0.5788 0.5940 0.0800 0.030 Uiso 0.75 1 calc R U P H 2
H7C H 0.6695 0.5271 0.0672 0.030 Uiso 0.75 1 calc R U P H 2
C8 C 0.7152(8) 0.6537(9) 0.1317(6) 0.023(2) Uani 1 1 d . . . . .
H8A H 0.7149 0.7004 0.0899 0.028 Uiso 1 1 calc R U . . .
H8B H 0.6917 0.6896 0.1723 0.028 Uiso 1 1 calc R U . . .
C9 C 0.898(3) 0.657(3) 0.0432(18) 0.032(7) Uani 0.32 1 d D U P I 1
H9A H 0.8732 0.7236 0.0511 0.048 Uiso 0.32 1 calc R U P I 1
H9B H 0.8717 0.6360 -0.0080 0.048 Uiso 0.32 1 calc R U P I 1
H9C H 0.9698 0.6587 0.0512 0.048 Uiso 0.32 1 calc R U P I 1
C10 C 0.947(4) 0.313(5) 0.049(3) 0.049(11) Uani 0.25 1 d D U P J 1
H10A H 0.9366 0.3442 0.0001 0.074 Uiso 0.25 1 calc R U P J 1
H10B H 0.9344 0.2417 0.0432 0.074 Uiso 0.25 1 calc R U P J 1
H10C H 1.0155 0.3229 0.0743 0.074 Uiso 0.25 1 calc R U P J 1
C11 C 0.595(5) 0.257(4) 0.065(3) 0.032(11) Uani 0.18 1 d D U P K 1
H11A H 0.6351 0.1977 0.0639 0.048 Uiso 0.18 1 calc R U P K 1
H11B H 0.5689 0.2782 0.0136 0.048 Uiso 0.18 1 calc R U P K 1
H11C H 0.5400 0.2420 0.0903 0.048 Uiso 0.18 1 calc R U P K 1
C12 C 0.554(2) 0.618(3) 0.062(2) 0.027(8) Uani 0.25 1 d D U P L 1
H12A H 0.5021 0.5695 0.0452 0.040 Uiso 0.25 1 calc R U P L 1
H12B H 0.5710 0.6520 0.0189 0.040 Uiso 0.25 1 calc R U P L 1
H12C H 0.5301 0.6664 0.0947 0.040 Uiso 0.25 1 calc R U P L 1
C13 C 0.8743(8) 0.6993(8) 0.2031(6) 0.021(2) Uani 1 1 d . . . . .
H13A H 0.8565 0.7635 0.1784 0.025 Uiso 1 1 calc R U . . .
H13B H 0.9451 0.6879 0.2039 0.025 Uiso 1 1 calc R U . . .
C14 C 0.8571(8) 0.7047(8) 0.2824(6) 0.021(2) Uani 1 1 d . . . . .
C15 C 0.9072(7) 0.6381(9) 0.3353(6) 0.024(2) Uani 1 1 d . . . . .
H15 H 0.9497 0.5899 0.3206 0.029 Uiso 1 1 calc R U . . .
C16 C 0.8946(8) 0.6430(9) 0.4084(6) 0.026(2) Uani 1 1 d . . . . .
H16 H 0.9291 0.5986 0.4443 0.031 Uiso 1 1 calc R U . . .
C17 C 0.8314(8) 0.7125(9) 0.4299(7) 0.023(2) Uani 1 1 d . . . . .
H17 H 0.8235 0.7163 0.4805 0.028 Uiso 1 1 calc R U . . .
C18 C 0.7808(8) 0.7753(9) 0.3781(7) 0.029(2) Uani 1 1 d . . . . .
H18 H 0.7356 0.8210 0.3924 0.034 Uiso 1 1 calc R U . . .
C19 C 0.7952(8) 0.7728(8) 0.3043(6) 0.020(2) Uani 1 1 d . . . . .
H19 H 0.7619 0.8187 0.2691 0.024 Uiso 1 1 calc R U . . .
C20 C 1.0222(7) 0.3787(9) 0.1945(6) 0.024(2) Uani 1 1 d . . . . .
H20A H 1.0761 0.3900 0.1666 0.029 Uiso 1 1 calc R U . . .
H20B H 1.0117 0.3067 0.1969 0.029 Uiso 1 1 calc R U . . .
C21 C 1.0524(7) 0.4184(9) 0.2727(5) 0.020(2) Uani 1 1 d . . . . .
C22 C 1.0054(7) 0.3790(8) 0.3283(6) 0.021(2) Uani 1 1 d . . . . .
H22 H 0.9552 0.3308 0.3162 0.025 Uiso 1 1 calc R U . . .
C23 C 1.0338(8) 0.4122(9) 0.4015(6) 0.024(2) Uani 1 1 d . . . . .
H23 H 1.0026 0.3863 0.4396 0.028 Uiso 1 1 calc R U . . .
C24 C 1.1071(7) 0.4823(8) 0.4192(5) 0.020(2) Uani 1 1 d . U . . .
H24 H 1.1256 0.5043 0.4693 0.024 Uiso 1 1 calc R U . . .
C25 C 1.1531(8) 0.5203(8) 0.3653(6) 0.026(2) Uani 1 1 d . . . . .
H25 H 1.2027 0.5692 0.3776 0.031 Uiso 1 1 calc R U . . .
C26 C 1.1265(7) 0.4865(7) 0.2913(5) 0.020(2) Uani 1 1 d . U . . .
H26 H 1.1600 0.5109 0.2539 0.024 Uiso 1 1 calc R U . . .
C27 C 0.7106(8) 0.2314(8) 0.2090(6) 0.024(2) Uani 1 1 d . . . . .
H27A H 0.7124 0.1674 0.1831 0.029 Uiso 1 1 calc R U . . .
H27B H 0.6417 0.2435 0.2143 0.029 Uiso 1 1 calc R U . . .
C28 C 0.7736(7) 0.2232(8) 0.2864(5) 0.019(2) Uani 1 1 d . U . . .
C29 C 0.7554(7) 0.2895(8) 0.3416(6) 0.019(2) Uani 1 1 d . . . . .
H29 H 0.7077 0.3401 0.3293 0.023 Uiso 1 1 calc R U . . .
C30 C 0.8065(8) 0.2809(9) 0.4132(6) 0.023(2) Uani 1 1 d . . . . .
H30 H 0.7939 0.3259 0.4502 0.027 Uiso 1 1 calc R U . . .
C31 C 0.8760(8) 0.2080(10) 0.4322(6) 0.024(2) Uani 1 1 d . . . . .
H31 H 0.9103 0.2024 0.4822 0.029 Uiso 1 1 calc R U . . .
C32 C 0.8957(7) 0.1432(8) 0.3784(6) 0.023(2) Uani 1 1 d . . . . .
H32 H 0.9441 0.0934 0.3915 0.028 Uiso 1 1 calc R U . . .
C33 C 0.8451(8) 0.1501(9) 0.3050(6) 0.021(2) Uani 1 1 d . U . . .
H33 H 0.8591 0.1057 0.2680 0.025 Uiso 1 1 calc R U . . .
C34 C 0.5616(7) 0.5508(9) 0.2131(6) 0.0212(13) Uani 1 1 d . U . . .
H34A H 0.4924 0.5433 0.1875 0.025 Uiso 1 1 calc R U . . .
H34B H 0.5764 0.6222 0.2174 0.025 Uiso 1 1 calc R U . . .
C35 C 0.5733(7) 0.5059(8) 0.2922(6) 0.0212(12) Uani 1 1 d D U . . .
C36 C 0.6483(7) 0.5441(9) 0.3476(6) 0.0224(12) Uani 1 1 d . U . . .
H36 H 0.6923 0.5930 0.3360 0.027 Uiso 1 1 calc R U . . .
C37 C 0.6561(7) 0.5086(9) 0.4189(5) 0.0226(13) Uani 1 1 d D U . . .
H37 H 0.7045 0.5358 0.4573 0.027 Uiso 1 1 calc R U . . .
C38 C 0.5960(7) 0.4350(7) 0.4366(5) 0.018(2) Uani 1 1 d . . . . .
H38 H 0.6044 0.4100 0.4861 0.022 Uiso 1 1 calc R U . . .
C39 C 0.5238(8) 0.3981(7) 0.3815(6) 0.022(2) Uani 1 1 d D . . . .
H39 H 0.4814 0.3479 0.3934 0.027 Uiso 1 1 calc R U . . .
C40 C 0.5115(7) 0.4336(8) 0.3076(6) 0.022(2) Uani 1 1 d . . . . .
H40 H 0.4616 0.4078 0.2696 0.027 Uiso 1 1 calc R U . . .
F1 F 0.6651(9) 0.5271(11) 0.9297(6) 0.083(4) Uani 1 1 d . U . . .
F2 F 0.8163(7) 0.5068(11) 0.9175(5) 0.085(4) Uani 1 1 d . U . . .
F3 F 0.7139(14) 0.3776(8) 0.9331(6) 0.098(5) Uani 1 1 d . U . . .
F4 F 0.6954(5) 0.4630(10) 0.8249(3) 0.0404(15) Uani 1 1 d . U . . .
N1 N 0.8167(6) 0.6200(7) 0.1588(5) 0.0184(18) Uani 1 1 d . . . . .
N2 N 0.9303(6) 0.4260(7) 0.1533(5) 0.0203(18) Uani 1 1 d . . . . .
N3 N 0.7410(7) 0.3105(6) 0.1617(5) 0.0192(18) Uani 1 1 d . . . . .
N4 N 0.6282(7) 0.5027(8) 0.1664(5) 0.024(2) Uani 1 1 d . . . . .

loop_
_atom_site_aniso_label
_atom_site_aniso_U_11
_atom_site_aniso_U_22
_atom_site_aniso_U_33
_atom_site_aniso_U_23
_atom_site_aniso_U_13
_atom_site_aniso_U_12
Ag1 0.0203(3) 0.0213(4) 0.0153(3) 0.0025(3) 0.0053(2) 0.0010(4)
B1 0.041(5) 0.038(6) 0.017(4) -0.013(7) 0.009(4) -0.024(8)
C1 0.031(6) 0.052(9) 0.018(6) 0.010(5) 0.008(5) 0.006(6)
C2 0.020(4) 0.033(5) 0.026(4) 0.005(4) 0.015(3) 0.000(4)
C3 0.035(7) 0.039(8) 0.023(6) -0.003(5) 0.019(5) 0.015(6)
C4 0.029(5) 0.020(6) 0.023(5) -0.010(4) 0.013(4) 0.006(5)
C5 0.036(7) 0.025(7) 0.019(5) -0.007(4) 0.000(4) 0.005(6)
C6 0.026(5) 0.029(7) 0.023(5) -0.007(5) 0.006(4) -0.001(5)
C7 0.027(6) 0.016(6) 0.030(6) 0.006(5) -0.002(5) -0.002(5)
C8 0.024(5) 0.016(6) 0.029(6) 0.019(4) 0.004(4) 0.004(5)
C9 0.036(11) 0.028(12) 0.031(11) 0.013(9) 0.003(9) -0.007(10)
C10 0.04(2) 0.04(2) 0.06(2) -0.021(19) 0.003(19) 0.027(19)
C11 0.041(18) 0.022(18) 0.034(17) 0.015(15) 0.010(15) -0.007(16)
C12 0.036(15) 0.013(15) 0.027(14) -0.008(13) -0.005(13) -0.013(14)
C13 0.027(5) 0.008(5) 0.032(5) 0.004(4) 0.015(4) -0.006(4)
C14 0.026(5) 0.008(5) 0.032(5) 0.006(4) 0.009(4) -0.001(4)
C15 0.016(4) 0.030(7) 0.029(5) 0.006(4) 0.008(4) -0.002(5)
C16 0.026(5) 0.024(6) 0.026(5) -0.003(4) 0.002(4) -0.002(5)
C17 0.023(5) 0.011(5) 0.037(6) -0.004(4) 0.011(5) -0.011(5)
C18 0.023(5) 0.016(6) 0.051(7) -0.007(5) 0.020(5) 0.002(5)
C19 0.016(5) 0.016(6) 0.030(5) 0.007(4) 0.010(4) -0.007(4)
C20 0.020(5) 0.028(7) 0.025(5) -0.004(4) 0.007(4) 0.002(5)
C21 0.013(4) 0.025(6) 0.023(5) 0.006(4) 0.006(4) 0.004(4)
C22 0.019(4) 0.018(6) 0.026(5) 0.001(4) 0.008(4) 0.002(4)
C23 0.030(5) 0.020(6) 0.023(5) 0.005(4) 0.013(4) 0.006(5)
C24 0.023(4) 0.014(5) 0.022(3) -0.005(3) 0.003(3) 0.000(4)
C25 0.025(5) 0.005(6) 0.047(6) 0.007(4) 0.007(4) 0.004(4)
C26 0.023(4) 0.014(5) 0.026(4) 0.009(3) 0.014(3) 0.005(3)
C27 0.026(5) 0.014(6) 0.032(5) -0.007(4) 0.008(4) -0.013(4)
C28 0.021(4) 0.011(4) 0.025(4) -0.004(3) 0.007(3) -0.002(4)
C29 0.015(4) 0.007(5) 0.038(5) -0.005(4) 0.011(4) 0.002(4)
C30 0.025(5) 0.024(6) 0.022(5) -0.010(4) 0.014(4) -0.002(5)
C31 0.018(5) 0.031(7) 0.023(5) 0.000(4) 0.003(4) -0.004(5)
C32 0.015(4) 0.012(5) 0.043(6) 0.000(4) 0.006(4) 0.005(4)
C33 0.013(4) 0.021(5) 0.032(4) -0.006(4) 0.014(3) 0.007(4)
C34 0.016(2) 0.019(3) 0.029(3) 0.003(2) 0.005(2) 0.007(2)
C35 0.016(2) 0.019(3) 0.029(3) 0.003(2) 0.005(2) 0.008(2)
C36 0.017(2) 0.020(3) 0.030(3) 0.003(2) 0.0045(19) 0.007(2)
C37 0.018(2) 0.021(3) 0.030(3) 0.002(2) 0.004(2) 0.007(2)
C38 0.018(4) 0.014(6) 0.026(5) 0.007(3) 0.012(3) 0.005(3)
C39 0.025(5) 0.007(5) 0.037(6) -0.002(4) 0.012(4) -0.003(4)
C40 0.016(4) 0.023(6) 0.028(5) -0.002(4) 0.002(4) -0.001(4)
F1 0.080(7) 0.106(10) 0.071(7) -0.051(7) 0.034(6) 0.010(7)
F2 0.043(4) 0.160(13) 0.053(5) -0.034(6) 0.010(4) -0.046(6)
F3 0.211(15) 0.026(6) 0.043(5) 0.008(4) -0.013(7) -0.018(8)
F4 0.050(3) 0.051(4) 0.020(2) -0.003(5) 0.004(2) -0.009(6)
N1 0.021(4) 0.014(5) 0.023(4) 0.010(3) 0.010(3) 0.002(4)
N2 0.018(4) 0.023(5) 0.023(4) 0.004(3) 0.012(3) 0.005(3)
N3 0.028(5) 0.004(4) 0.027(4) 0.001(3) 0.008(4) 0.001(4)
N4 0.021(4) 0.032(6) 0.018(4) 0.006(3) 0.001(3) 0.000(4)

loop_
_atom_type_symbol
_atom_type_description
_atom_type_scat_dispersion_real
_atom_type_scat_dispersion_imag
_atom_type_scat_source
C C 0.0033 0.0016 'International Tables Vol C Tables 4.2.6.8 and 6.1.1.4'
H H 0.0000 0.0000 'International Tables Vol C Tables 4.2.6.8 and 6.1.1.4'
B B 0.0013 0.0007 'International Tables Vol C Tables 4.2.6.8 and 6.1.1.4'
N N 0.0061 0.0033 'International Tables Vol C Tables 4.2.6.8 and 6.1.1.4'
F F 0.0171 0.0103 'International Tables Vol C Tables 4.2.6.8 and 6.1.1.4'
Ag Ag -0.8971 1.1015 'International Tables Vol C Tables 4.2.6.8 and 6.1.1.4'

loop_
_geom_angle_atom_site_label_1
_geom_angle_atom_site_label_2
_geom_angle_atom_site_label_3
_geom_angle
_geom_angle_site_symmetry_1
_geom_angle_site_symmetry_3
_geom_angle_publ_flag
N3 Ag1 N4 76.6(3) . . ?
N3 Ag1 N1 123.3(3) . . ?
N4 Ag1 N1 77.3(3) . . ?
N3 Ag1 N2 77.2(3) . . ?
N4 Ag1 N2 123.3(3) . . ?
N1 Ag1 N2 76.7(3) . . ?
F1 B1 F2 107.1(15) . . ?
F1 B1 F3 104.1(13) . . ?
F2 B1 F3 116.1(16) . . ?
F1 B1 F4 108.6(14) . . ?
F2 B1 F4 109.5(9) . . ?
F3 B1 F4 110.9(14) . . ?
N1 C1 C9 122(2) . . ?
N1 C1 C2 114.6(10) . . ?
C9 C1 C2 103.5(19) . . ?
N2 C2 C1 113.1(9) . . ?
N2 C3 C10 113(3) . . ?
N2 C3 C4 113.0(10) . . ?
C10 C3 C4 109(3) . . ?
N3 C4 C3 113.5(9) . . ?
N3 C5 C11 118(3) . . ?
N3 C5 C6 112.5(9) . . ?
C11 C5 C6 107(3) . . ?
N4 C6 C5 115.9(10) . . ?
N4 C7 C12 117(2) . . ?
N4 C7 C8 112.0(10) . . ?
C12 C7 C8 103.3(18) . . ?
N1 C8 C7 112.8(10) . . ?
N1 C13 C14 113.1(8) . . ?
C19 C14 C15 119.2(10) . . ?
C19 C14 C13 122.0(9) . . ?
C15 C14 C13 118.8(10) . . ?
C16 C15 C14 119.9(11) . . ?
C15 C16 C17 120.2(11) . . ?
C18 C17 C16 119.8(11) . . ?
C17 C18 C19 120.4(10) . . ?
C14 C19 C18 120.4(10) . . ?
N2 C20 C21 112.5(9) . . ?
C26 C21 C22 120.0(9) . . ?
C26 C21 C20 122.4(9) . . ?
C22 C21 C20 117.5(10) . . ?
C23 C22 C21 118.8(10) . . ?
C24 C23 C22 120.6(9) . . ?
C25 C24 C23 120.6(9) . . ?
C24 C25 C26 119.5(10) . . ?
C21 C26 C25 120.4(9) . . ?
N3 C27 C28 114.6(8) . . ?
C33 C28 C29 119.5(9) . . ?
C33 C28 C27 122.4(9) . . ?
C29 C28 C27 118.1(10) . . ?
C30 C29 C28 119.9(10) . . ?
C29 C30 C31 121.0(10) . . ?
C30 C31 C32 119.8(10) . . ?
C31 C32 C33 120.6(10) . . ?
C32 C33 C28 119.2(9) . . ?
N4 C34 C35 112.7(8) . . ?
C40 C35 C36 121.6(10) . . ?
C40 C35 C34 120.8(9) . . ?
C36 C35 C34 117.5(9) . . ?
C37 C36 C35 118.0(10) . . ?
C36 C37 C38 122.2(10) . . ?
C39 C38 C37 118.8(9) . . ?
C38 C39 C40 121.2(9) . . ?
C35 C40 C39 118.1(9) . . ?
C8 N1 C1 112.2(9) . . ?
C8 N1 C13 110.0(9) . . ?
C1 N1 C13 111.2(9) . . ?
C8 N1 Ag1 104.8(6) . . ?
C1 N1 Ag1 102.2(8) . . ?
C13 N1 Ag1 116.3(6) . . ?
C2 N2 C3 112.6(9) . . ?
C2 N2 C20 109.9(8) . . ?
C3 N2 C20 109.5(9) . . ?
C2 N2 Ag1 105.2(6) . . ?
C3 N2 Ag1 102.1(6) . . ?
C20 N2 Ag1 117.4(6) . . ?
C5 N3 C27 108.2(9) . . ?
C5 N3 C4 112.2(9) . . ?
C27 N3 C4 109.2(8) . . ?
C5 N3 Ag1 105.6(7) . . ?
C27 N3 Ag1 116.2(6) . . ?
C4 N3 Ag1 105.4(7) . . ?
C7 N4 C6 109.7(9) . . ?
C7 N4 C34 111.3(10) . . ?
C6 N4 C34 109.7(8) . . ?
C7 N4 Ag1 101.7(7) . . ?
C6 N4 Ag1 105.3(7) . . ?
C34 N4 Ag1 118.7(6) . . ?

loop_
_geom_bond_atom_site_label_1
_geom_bond_atom_site_label_2
_geom_bond_distance
_geom_bond_site_symmetry_2
_geom_bond_publ_flag
Ag1 N3 2.450(9) . ?
Ag1 N4 2.465(9) . ?
Ag1 N1 2.468(9) . ?
Ag1 N2 2.486(8) . ?
B1 F1 1.34(2) . ?
B1 F2 1.348(15) . ?
B1 F3 1.37(2) . ?
B1 F4 1.379(11) . ?
C1 N1 1.481(16) . ?
C1 C9 1.504(13) . ?
C1 C2 1.510(18) . ?
C2 N2 1.487(14) . ?
C3 N2 1.490(18) . ?
C3 C10 1.499(13) . ?
C3 C4 1.529(19) . ?
C4 N3 1.487(13) . ?
C5 N3 1.452(15) . ?
C5 C11 1.499(14) . ?
C5 C6 1.550(17) . ?
C6 N4 1.467(16) . ?
C7 N4 1.466(15) . ?
C7 C12 1.501(13) . ?
C7 C8 1.566(17) . ?
C8 N1 1.473(13) . ?
C13 N1 1.485(14) . ?
C13 C14 1.508(14) . ?
C14 C19 1.369(16) . ?
C14 C15 1.407(15) . ?
C15 C16 1.378(15) . ?
C16 C17 1.391(16) . ?
C17 C18 1.365(18) . ?
C18 C19 1.397(16) . ?
C20 N2 1.497(13) . ?
C20 C21 1.509(14) . ?
C21 C26 1.375(15) . ?
C21 C22 1.407(13) . ?
C22 C23 1.394(15) . ?
C23 C24 1.385(16) . ?
C24 C25 1.367(15) . ?
C25 C26 1.408(15) . ?
C27 N3 1.485(13) . ?
C27 C28 1.520(14) . ?
C28 C33 1.397(15) . ?
C28 C29 1.407(14) . ?
C29 C30 1.370(15) . ?
C30 C31 1.378(17) . ?
C31 C32 1.381(16) . ?
C32 C33 1.395(15) . ?
C34 N4 1.514(13) . ?
C34 C35 1.546(14) . ?
C35 C40 1.364(14) . ?
C35 C36 1.407(14) . ?
C36 C37 1.371(14) . ?
C37 C38 1.375(15) . ?
C38 C39 1.374(15) . ?
C39 C40 1.412(14) . ?
